data_4338072
loop_
_publ_author_name
'Batke, Sonja'
'Sietzen, Malte'
'Wadepohl, Hubert'
'Ballmann, Joachim'

_publ_section_title
;
 A Tripodal Benzylene-Linked Trisamidophosphine Ligand Scaffold: Synthesis
 and Coordination Chemistry with Group(IV) Metals.
;
_journal_issue 8
_journal_name_full 'Inorganic chemistry'
_journal_page_first 4144
_journal_page_last 4153
_journal_paper_doi 10.1021/ic500163c
_journal_volume 53
_journal_year 2014
_chemical_formula_sum 'C30 H48 N3 P Si3'
_chemical_formula_weight 565.95
_space_group_crystal_system monoclinic
_space_group_IT_number 14
_space_group_name_Hall '-P 2ybc'
_space_group_name_H-M_alt 'P 1 21/c 1'
_symmetry_cell_setting monoclinic
_symmetry_Int_Tables_number 14
_symmetry_space_group_name_Hall '-P 2ybc'
_symmetry_space_group_name_H-M 'P 1 21/c 1'
_atom_sites_solution_hydrogens mixed
_atom_sites_solution_primary iterative
_atom_sites_solution_secondary difmap
_audit_block_code ba_jb6
_audit_creation_date
;
'Wed Mar 13 11:51:23 2013'
;
_audit_creation_method SHELXL-2013
_audit_update_record 'Wed Mar 13 11:56:13 CET 2013'
_cell_angle_alpha 90
_cell_angle_beta 104.838(3)
_cell_angle_gamma 90
_cell_formula_units_Z 4
_cell_length_a 10.1543(3)
_cell_length_b 33.3760(7)
_cell_length_c 10.6730(3)
_cell_measurement_reflns_used 18272
_cell_measurement_temperature 110(1)
_cell_measurement_theta_max 31.9980
_cell_measurement_theta_min 3.6630
_cell_volume 3496.57(17)
_computing_cell_refinement
;
CrysAlisPro, Agilent Technologies,
Version 1.171.36.28 (release 01-02-2013 CrysAlis171 .NET)
(compiled Feb  1 2013,16:14:44)
;
_computing_data_collection
;
CrysAlisPro, Agilent Technologies,
Version 1.171.36.28 (release 01-02-2013 CrysAlis171 .NET)
(compiled Feb  1 2013,16:14:44)
;
_computing_data_reduction
;
CrysAlisPro, Agilent Technologies,
Version 1.171.36.28 (release 01-02-2013 CrysAlis171 .NET)
(compiled Feb  1 2013,16:14:44)
;
_computing_publication_material 'encif (Wadepohl, 2012); encifer 1.4 (CCDC, 2011)'
_computing_structure_refinement 'SHELXL-2013 (Sheldrick, 2013)'
_computing_structure_solution 'SUPERFLIP (Palatinus, 2007-2009)'
_diffrn_ambient_temperature 110(1)
_diffrn_detector 'CCD plate'
_diffrn_detector_area_resol_mean 7.9621
_diffrn_detector_type 'Agilent EOS'
_diffrn_measured_fraction_theta_full 0.998
_diffrn_measured_fraction_theta_max 0.960
_diffrn_measurement_details
;
  1 omega  -32.00   -7.00   0.5000   25.0000
omega____ theta____ kappa____ phi______ frames
    -      -28.0026   74.0000  -55.0000 50

  2 omega  -88.00    2.00   0.5000   25.0000
omega____ theta____ kappa____ phi______ frames
    -      -28.0026  -74.0000  176.0000 180

  3 omega  -35.00   58.00   0.5000   25.0000
omega____ theta____ kappa____ phi______ frames
    -       28.0026  -74.0000  176.0000 186

  4 omega   -1.00   92.00   0.5000   25.0000
omega____ theta____ kappa____ phi______ frames
    -       28.0026   74.0000  -55.0000 186

  5 omega    6.00   79.00   0.5000   25.0000
omega____ theta____ kappa____ phi______ frames
    -       28.0026   57.0000   60.0000 146

  6 omega  -40.00   57.00   0.5000   25.0000
omega____ theta____ kappa____ phi______ frames
    -       28.0026  -77.0000  -30.0000 194

  7 omega    1.00   69.00   0.5000   25.0000
omega____ theta____ kappa____ phi______ frames
    -       28.0026   38.0000  -60.0000 136

  8 omega    0.00   95.00   0.5000   25.0000
omega____ theta____ kappa____ phi______ frames
    -       28.0026   77.0000   90.0000 190

  9 omega  -39.00   53.00   0.5000   25.0000
omega____ theta____ kappa____ phi______ frames
    -       28.0026  -79.0000  -94.0091 184

 10 omega  -38.00   55.00   0.5000   25.0000
omega____ theta____ kappa____ phi______ frames
    -       28.0026  -77.0000  120.0000 186

 11 omega  -41.00   50.00   0.5000   25.0000
omega____ theta____ kappa____ phi______ frames
    -       28.0026  -57.0000   30.0000 182

 12 omega  -97.00   -6.00   0.5000   25.0000
omega____ theta____ kappa____ phi______ frames
    -      -28.0026  -57.0000   60.0000 182

 13 omega  -99.00    4.00   0.5000   25.0000
omega____ theta____ kappa____ phi______ frames
    -      -28.0026  -77.0000  -60.0000 206

 14 omega  -41.00   50.00   0.5000   25.0000
omega____ theta____ kappa____ phi______ frames
    -       28.0026  -57.0000  -90.0000 182

 15 omega    1.00   26.00   0.5000   25.0000
omega____ theta____ kappa____ phi______ frames
    -       28.0026   38.0000   60.0000 50

 16 omega  -43.00   60.00   0.5000   25.0000
omega____ theta____ kappa____ phi______ frames
    -       28.0026  -77.0000   60.0000 206

;
_diffrn_measurement_device '\k-geometry diffractometer'
_diffrn_measurement_device_type 'Agilent SuperNova, Dual, Cu at zero, Eos'
_diffrn_measurement_method '\w scans'
_diffrn_measurement_specimen_support 'polyimid foil'
_diffrn_orient_matrix_UB_11 -0.0534532000
_diffrn_orient_matrix_UB_12 0.0085103000
_diffrn_orient_matrix_UB_13 0.0229275000
_diffrn_orient_matrix_UB_21 0.0450152000
_diffrn_orient_matrix_UB_22 0.0151320000
_diffrn_orient_matrix_UB_23 0.0325210000
_diffrn_orient_matrix_UB_31 -0.0184417000
_diffrn_orient_matrix_UB_32 0.0122563000
_diffrn_orient_matrix_UB_33 -0.0560508000
_diffrn_radiation_monochromator mirror
_diffrn_radiation_probe x-ray
_diffrn_radiation_type 'Mo K\a'
_diffrn_radiation_wavelength 0.7107
_diffrn_reflns_av_R_equivalents 0.0831
_diffrn_reflns_av_unetI/netI 0.0514
_diffrn_reflns_Laue_measured_fraction_full 0.998
_diffrn_reflns_Laue_measured_fraction_max 0.960
_diffrn_reflns_limit_h_max 15
_diffrn_reflns_limit_h_min -15
_diffrn_reflns_limit_k_max 47
_diffrn_reflns_limit_k_min -49
_diffrn_reflns_limit_l_max 15
_diffrn_reflns_limit_l_min -15
_diffrn_reflns_number 110898
_diffrn_reflns_point_group_measured_fraction_full 0.998
_diffrn_reflns_point_group_measured_fraction_max 0.960
_diffrn_reflns_theta_full 25.242
_diffrn_reflns_theta_max 32.337
_diffrn_reflns_theta_min 3.204
_diffrn_source 'microfocus X-Ray tube'
_diffrn_source_type 'Agilent SuperNova (Mo) X-ray Source'
_exptl_absorpt_coefficient_mu 0.203
_exptl_absorpt_correction_T_max 0.991
_exptl_absorpt_correction_T_min 0.968
_exptl_absorpt_correction_type analytical
_exptl_absorpt_process_details
;
CrysAlisPro, Agilent Technologies,
Version 1.171.36.28 (release 01-02-2013 CrysAlis171 .NET)
(compiled Feb  1 2013,16:14:44)
Analytical numeric absorption correction using a multifaceted crystal
            model based on expressions derived by R.C. Clark & J.S. Reid.
(Clark, R. C. & Reid, J. S. (1995). Acta Cryst. A51, 887-897)
;
_exptl_crystal_colour colourless
_exptl_crystal_density_diffrn 1.075
_exptl_crystal_description plate
_exptl_crystal_F_000 1224
_exptl_crystal_size_max 0.1875
_exptl_crystal_size_mid 0.1561
_exptl_crystal_size_min 0.0484
_refine_diff_density_max 0.705
_refine_diff_density_min -0.236
_refine_diff_density_rms 0.059
_refine_ls_extinction_method none
_refine_ls_goodness_of_fit_ref 1.044
_refine_ls_hydrogen_treatment mixed
_refine_ls_matrix_type full
_refine_ls_number_parameters 415
_refine_ls_number_reflns 11977
_refine_ls_number_restraints 0
_refine_ls_restrained_S_all 1.044
_refine_ls_R_factor_all 0.0805
_refine_ls_R_factor_gt 0.0532
_refine_ls_shift/su_max 0.001
_refine_ls_shift/su_mean 0.000
_refine_ls_structure_factor_coef Fsqd
_refine_ls_weighting_details
;
 w=1/[\s^2^(Fo^2^)+(0.0402P)^2^+1.6709P]
 where P=(Fo^2^+2Fc^2^)/3
;
_refine_ls_weighting_scheme calc
_refine_ls_wR_factor_gt 0.1055
_refine_ls_wR_factor_ref 0.1151
_reflns_Friedel_coverage 0.000
_reflns_number_gt 9031
_reflns_number_total 11977
_reflns_threshold_expression 'I > 2\s(I)'
_cod_data_source_file ic500163c_si_001.cif
_cod_data_source_block ba_jb6
_cod_depositor_comments 'Adding full bibliography for 4338072--4338082.cif.'
_cod_original_cell_volume 3496.53(15)
_cod_original_sg_symbol_H-M 'P 21/c'
_cod_database_code 4338072
_audit_block_refno 1726
_audit_block_usercomment 'jb098, plate, colourless'
_shelx_space_group_comment
;
The symmetry employed for this shelxl refinement is uniquely defined
by the following loop, which should always be used as a source of
symmetry information in preference to the above space-group names.
They are only intended as comments.
;
_shelx_estimated_absorpt_t_min 0.980
_shelx_estimated_absorpt_t_max 0.980
_shelxl_version_number 2013-2
_cell_oxdiff_length_a 10.15231(14)
_cell_oxdiff_length_b 33.3767(5)
_cell_oxdiff_length_c 10.67467(14)
_cell_oxdiff_angle_alpha 90.0079(13)
_cell_oxdiff_angle_beta 104.8356(12)
_cell_oxdiff_angle_gamma 90.0067(13)
_cell_oxdiff_volume 3496.53(9)
_cell_oxdiff_measurement_reflns_used 18272
_reflns_odcompleteness_completeness 99.83
_reflns_odcompleteness_theta 30.44
_reflns_odcompleteness_iscentric 1

loop_
_symmetry_equiv_pos_as_xyz
'x, y, z'
'-x, y+1/2, -z+1/2'
'-x, -y, -z'
'x, -y-1/2, z-1/2'

loop_
_atom_site_label
_atom_site_type_symbol
_atom_site_fract_x
_atom_site_fract_y
_atom_site_fract_z
_atom_site_U_iso_or_equiv
_atom_site_adp_type
_atom_site_occupancy
_atom_site_site_symmetry_order
_atom_site_calc_flag
_atom_site_refinement_flags_posn
_atom_site_refinement_flags_adp
P P 0.91255(4) 0.67491(2) 0.17034(3) 0.01374(8) Uani 1 1 d . .
Si1 Si 1.16732(4) 0.55474(2) 0.38135(4) 0.02091(9) Uani 1 1 d . .
Si2 Si 0.59547(4) 0.57315(2) -0.03087(5) 0.02210(10) Uani 1 1 d . .
Si3 Si 0.67348(5) 0.64660(2) 0.49644(5) 0.02431(10) Uani 1 1 d . .
N1 N 1.13895(15) 0.59559(4) 0.27694(13) 0.0244(3) Uani 1 1 d . .
H1 H 1.117(2) 0.6144(6) 0.3065(19) 0.029 Uiso 1 1 d . U
N2 N 0.65825(13) 0.62159(4) -0.01324(15) 0.0252(3) Uani 1 1 d . .
H2 H 0.739(2) 0.6226(6) 0.0085(19) 0.030 Uiso 1 1 d . U
N3 N 0.78143(13) 0.67699(4) 0.43454(13) 0.0212(3) Uani 1 1 d . .
H3 H 0.753(2) 0.6812(6) 0.3601(19) 0.025 Uiso 1 1 d . U
C1 C 1.08920(14) 0.67347(4) 0.15202(14) 0.0163(3) Uani 1 1 d . .
H1A H 1.1036(18) 0.6976(5) 0.1054(17) 0.020 Uiso 1 1 d . U
H1B H 1.1531(18) 0.6745(5) 0.2391(17) 0.020 Uiso 1 1 d . U
C2 C 0.82214(14) 0.69284(4) 0.00657(14) 0.0163(3) Uani 1 1 d . .
H2A H 0.8581(17) 0.7192(5) -0.0061(17) 0.020 Uiso 1 1 d . U
H2B H 0.8442(18) 0.6747(5) -0.0561(17) 0.020 Uiso 1 1 d . U
C3 C 0.91630(16) 0.72123(4) 0.26769(14) 0.0178(3) Uani 1 1 d . .
H3A H 0.9653(18) 0.7418(5) 0.2348(17) 0.021 Uiso 1 1 d . U
H3B H 0.8242(19) 0.7297(5) 0.2550(17) 0.021 Uiso 1 1 d . U
C4 C 1.10608(14) 0.63577(4) 0.08042(14) 0.0155(3) Uani 1 1 d . .
C5 C 1.12942(15) 0.59841(4) 0.14474(14) 0.0180(3) Uani 1 1 d . .
C6 C 1.14276(17) 0.56431(5) 0.07261(16) 0.0229(3) Uani 1 1 d . .
H6 H 1.1550(19) 0.5391(6) 0.1129(18) 0.027 Uiso 1 1 d . U
C7 C 1.13167(16) 0.56656(5) -0.05925(16) 0.0235(3) Uani 1 1 d . .
H7 H 1.1389(19) 0.5426(6) -0.1051(18) 0.028 Uiso 1 1 d . U
C8 C 1.10572(16) 0.60288(5) -0.12354(15) 0.0226(3) Uani 1 1 d . .
H8 H 1.0992(19) 0.6047(5) -0.2170(19) 0.027 Uiso 1 1 d . U
C9 C 1.09325(15) 0.63699(4) -0.05257(14) 0.0188(3) Uani 1 1 d . .
H9 H 1.0738(18) 0.6626(5) -0.0952(17) 0.023 Uiso 1 1 d . U
C10 C 1.1548(2) 0.57657(5) 0.53771(16) 0.0313(4) Uani 1 1 d . .
H10A H 1.2206(12) 0.5970(4) 0.5629(7) 0.047 Uiso 1 1 calc R U
H10B H 1.1704(14) 0.5564(3) 0.6018(9) 0.047 Uiso 1 1 calc R U
H10C H 1.0669(12) 0.5875(4) 0.5280(4) 0.047 Uiso 1 1 calc R U
C11 C 1.3387(2) 0.53266(6) 0.3951(2) 0.0387(4) Uani 1 1 d . .
H11A H 1.3439(6) 0.5232(4) 0.3138(11) 0.058 Uiso 1 1 calc R U
H11B H 1.3529(7) 0.5114(4) 0.4543(13) 0.058 Uiso 1 1 calc R U
H11C H 1.4056(9) 0.5523(3) 0.4242(14) 0.058 Uiso 1 1 calc R U
C12 C 1.0368(2) 0.51486(6) 0.3287(2) 0.0419(5) Uani 1 1 d . .
H12A H 0.9491(12) 0.52578(19) 0.3206(14) 0.063 Uiso 1 1 calc R U
H12B H 1.0525(10) 0.4941(4) 0.3909(11) 0.063 Uiso 1 1 calc R U
H12C H 1.0423(11) 0.5045(4) 0.2479(13) 0.063 Uiso 1 1 calc R U
C13 C 0.67131(14) 0.69431(4) -0.00670(14) 0.0164(3) Uani 1 1 d . .
C14 C 0.59505(15) 0.65862(4) -0.01223(14) 0.0181(3) Uani 1 1 d . .
C15 C 0.45646(15) 0.66139(5) -0.01771(16) 0.0221(3) Uani 1 1 d . .
H15 H 0.4031(19) 0.6378(6) -0.0173(18) 0.027 Uiso 1 1 d . U
C16 C 0.39391(16) 0.69835(5) -0.01999(17) 0.0256(3) Uani 1 1 d . .
H16 H 0.301(2) 0.6999(6) -0.0196(19) 0.031 Uiso 1 1 d . U
C17 C 0.46740(17) 0.73331(5) -0.01820(18) 0.0278(4) Uani 1 1 d . .
H17 H 0.423(2) 0.7591(6) -0.0238(19) 0.033 Uiso 1 1 d . U
C18 C 0.60554(16) 0.73094(4) -0.01108(16) 0.0226(3) Uani 1 1 d . .
H18 H 0.6597(19) 0.7546(6) -0.0085(18) 0.027 Uiso 1 1 d . U
C19 C 0.74745(19) 0.54233(5) -0.0330(2) 0.0392(5) Uani 1 1 d . .
H19A H 0.7798(10) 0.5494(3) -0.1079(13) 0.059 Uiso 1 1 calc R U
H19B H 0.7230(5) 0.5142(4) -0.0373(15) 0.059 Uiso 1 1 calc R U
H19C H 0.8187(11) 0.5473(3) 0.0453(12) 0.059 Uiso 1 1 calc R U
C20 C 0.46226(19) 0.56789(6) -0.18567(19) 0.0357(4) Uani 1 1 d . .
H20A H 0.3909(11) 0.5859(4) -0.1866(6) 0.054 Uiso 1 1 calc R U
H20B H 0.4284(11) 0.5416(4) -0.1934(7) 0.054 Uiso 1 1 calc R U
H20C H 0.5001(6) 0.5735(4) -0.2554(9) 0.054 Uiso 1 1 calc R U
C21 C 0.5262(2) 0.55786(6) 0.10712(19) 0.0374(4) Uani 1 1 d . .
H21A H 0.5953(10) 0.5605(4) 0.1862(10) 0.056 Uiso 1 1 calc R U
H21B H 0.4970(14) 0.5306(4) 0.0962(8) 0.056 Uiso 1 1 calc R U
H21C H 0.4508(14) 0.5745(4) 0.1098(9) 0.056 Uiso 1 1 calc R U
C22 C 0.98440(15) 0.71148(4) 0.40668(14) 0.0165(3) Uani 1 1 d . .
C23 C 0.91672(15) 0.68854(4) 0.48336(14) 0.0170(3) Uani 1 1 d . .
C24 C 0.98920(16) 0.67800(5) 0.60899(15) 0.0207(3) Uani 1 1 d . .
H24 H 0.9435(19) 0.6627(6) 0.6597(18) 0.025 Uiso 1 1 d . U
C25 C 1.12337(17) 0.68985(5) 0.65828(15) 0.0246(3) Uani 1 1 d . .
H25 H 1.167(2) 0.6815(6) 0.7409(19) 0.030 Uiso 1 1 d . U
C26 C 1.18925(17) 0.71258(5) 0.58461(16) 0.0252(3) Uani 1 1 d . .
H26 H 1.284(2) 0.7199(6) 0.6193(19) 0.030 Uiso 1 1 d . U
C27 C 1.11871(16) 0.72306(5) 0.45944(15) 0.0208(3) Uani 1 1 d . .
H27 H 1.1621(19) 0.7369(5) 0.4067(18) 0.025 Uiso 1 1 d . U
C28 C 0.51095(19) 0.64809(6) 0.3677(2) 0.0371(4) Uani 1 1 d . .
H28A H 0.4802(9) 0.6745(4) 0.3551(10) 0.056 Uiso 1 1 calc R U
H28B H 0.4458(10) 0.6325(4) 0.3928(7) 0.056 Uiso 1 1 calc R U
H28C H 0.5252(4) 0.6380(4) 0.2906(11) 0.056 Uiso 1 1 calc R U
C29 C 0.6495(2) 0.66697(7) 0.65140(19) 0.0408(5) Uani 1 1 d . .
H29A H 0.7308(12) 0.6667(4) 0.7127(10) 0.061 Uiso 1 1 calc R U
H29B H 0.5879(15) 0.6516(4) 0.6786(9) 0.061 Uiso 1 1 calc R U
H29C H 0.6181(16) 0.6927(4) 0.6389(4) 0.061 Uiso 1 1 calc R U
C30 C 0.7402(2) 0.59446(6) 0.5237(3) 0.0538(6) Uani 1 1 d . .
H30A H 0.7606(17) 0.5846(3) 0.4458(13) 0.081 Uiso 1 1 calc R U
H30B H 0.6725(12) 0.5775(3) 0.5457(18) 0.081 Uiso 1 1 calc R U
H30C H 0.8220(16) 0.59428(10) 0.5938(16) 0.081 Uiso 1 1 calc R U

loop_
_atom_site_aniso_label
_atom_site_aniso_U_11
_atom_site_aniso_U_22
_atom_site_aniso_U_33
_atom_site_aniso_U_23
_atom_site_aniso_U_13
_atom_site_aniso_U_12
P 0.01519(16) 0.01296(15) 0.01373(16) -0.00005(12) 0.00492(12) 0.00035(12)
Si1 0.0237(2) 0.0208(2) 0.0175(2) 0.00291(15) 0.00391(16) 0.00199(16)
Si2 0.0195(2) 0.01431(18) 0.0300(2) -0.00348(16) 0.00182(17) -0.00024(15)
Si3 0.0217(2) 0.0203(2) 0.0323(2) 0.00197(17) 0.00942(18) -0.00303(16)
N1 0.0381(8) 0.0196(6) 0.0159(6) 0.0010(5) 0.0078(5) 0.0111(6)
N2 0.0133(6) 0.0150(6) 0.0450(9) -0.0046(5) 0.0033(6) 0.0011(5)
N3 0.0199(6) 0.0288(7) 0.0161(6) -0.0002(5) 0.0066(5) -0.0035(5)
C1 0.0152(6) 0.0158(6) 0.0184(7) -0.0012(5) 0.0050(5) -0.0003(5)
C2 0.0150(6) 0.0180(6) 0.0163(6) 0.0014(5) 0.0048(5) -0.0004(5)
C3 0.0231(7) 0.0127(6) 0.0182(7) -0.0007(5) 0.0060(6) 0.0018(5)
C4 0.0126(6) 0.0172(6) 0.0174(6) -0.0008(5) 0.0049(5) 0.0018(5)
C5 0.0186(7) 0.0201(7) 0.0156(6) -0.0009(5) 0.0050(5) 0.0034(5)
C6 0.0273(8) 0.0183(7) 0.0238(8) 0.0009(6) 0.0077(6) 0.0069(6)
C7 0.0251(8) 0.0240(7) 0.0223(7) -0.0071(6) 0.0080(6) 0.0040(6)
C8 0.0233(7) 0.0291(8) 0.0169(7) -0.0029(6) 0.0076(6) 0.0039(6)
C9 0.0180(7) 0.0214(7) 0.0187(7) 0.0022(5) 0.0077(5) 0.0021(5)
C10 0.0390(10) 0.0348(9) 0.0190(8) 0.0027(7) 0.0054(7) 0.0016(7)
C11 0.0341(10) 0.0374(10) 0.0424(11) 0.0069(8) 0.0059(8) 0.0141(8)
C12 0.0472(12) 0.0457(11) 0.0342(10) -0.0050(8) 0.0128(9) -0.0190(9)
C13 0.0156(6) 0.0165(6) 0.0171(6) 0.0010(5) 0.0044(5) 0.0008(5)
C14 0.0171(6) 0.0154(6) 0.0210(7) 0.0000(5) 0.0033(5) 0.0019(5)
C15 0.0175(7) 0.0184(7) 0.0295(8) -0.0019(6) 0.0041(6) -0.0015(5)
C16 0.0154(7) 0.0250(8) 0.0362(9) -0.0016(6) 0.0061(6) 0.0029(6)
C17 0.0221(8) 0.0180(7) 0.0433(10) 0.0001(6) 0.0080(7) 0.0060(6)
C18 0.0207(7) 0.0144(6) 0.0324(8) 0.0021(6) 0.0059(6) 0.0003(5)
C19 0.0305(9) 0.0203(8) 0.0634(13) -0.0075(8) 0.0057(9) 0.0055(7)
C20 0.0305(9) 0.0364(10) 0.0357(10) -0.0094(8) 0.0002(8) -0.0016(7)
C21 0.0421(11) 0.0307(9) 0.0390(10) 0.0034(8) 0.0098(9) -0.0039(8)
C22 0.0219(7) 0.0126(6) 0.0166(6) -0.0028(5) 0.0077(5) 0.0001(5)
C23 0.0195(7) 0.0163(6) 0.0172(7) -0.0029(5) 0.0081(5) -0.0005(5)
C24 0.0257(7) 0.0215(7) 0.0167(7) -0.0003(5) 0.0087(6) -0.0016(6)
C25 0.0263(8) 0.0305(8) 0.0161(7) -0.0014(6) 0.0038(6) -0.0012(6)
C26 0.0227(7) 0.0308(8) 0.0214(7) -0.0047(6) 0.0044(6) -0.0064(6)
C27 0.0244(7) 0.0198(7) 0.0204(7) -0.0027(5) 0.0099(6) -0.0056(6)
C28 0.0265(9) 0.0386(10) 0.0448(11) -0.0060(8) 0.0069(8) -0.0085(7)
C29 0.0399(11) 0.0584(13) 0.0294(10) 0.0127(9) 0.0184(8) 0.0016(9)
C30 0.0386(11) 0.0253(10) 0.0928(19) 0.0057(10) 0.0084(12) -0.0005(8)

loop_
_atom_type_symbol
_atom_type_description
_atom_type_scat_dispersion_real
_atom_type_scat_dispersion_imag
_atom_type_scat_source
C C 0.0033 0.0016 'International Tables Vol C Tables 4.2.6.8 and 6.1.1.4'
H H 0.0000 0.0000 'International Tables Vol C Tables 4.2.6.8 and 6.1.1.4'
N N 0.0061 0.0033 'International Tables Vol C Tables 4.2.6.8 and 6.1.1.4'
P P 0.1023 0.0942 'International Tables Vol C Tables 4.2.6.8 and 6.1.1.4'
Si Si 0.0817 0.0704 'International Tables Vol C Tables 4.2.6.8 and 6.1.1.4'

loop_
_exptl_crystal_face_index_h
_exptl_crystal_face_index_k
_exptl_crystal_face_index_l
_exptl_crystal_face_perp_dist
_exptl_oxdiff_crystal_face_indexfrac_h
_exptl_oxdiff_crystal_face_indexfrac_k
_exptl_oxdiff_crystal_face_indexfrac_l
_exptl_oxdiff_crystal_face_x
_exptl_oxdiff_crystal_face_y
_exptl_oxdiff_crystal_face_z
14 12 -6 0.0242 13.9910 11.9932 -6.0321 -0.7841 0.6151 0.2271
-2 44 -4 0.0736 -2.0104 43.9722 -3.9866 0.3903 0.4452 0.7995
2 -44 4 0.0736 2.0104 -43.9722 3.9866 -0.3903 -0.4452 -0.7995
-2 14 14 0.0841 -1.9571 14.0150 13.9838 0.5445 0.5787 -0.5759
2 -14 -14 0.0841 1.9571 -14.0150 -13.9838 -0.5445 -0.5787 0.5759
-4 25 -10 0.1219 -4.0315 24.9701 -9.9714 0.1994 -0.1279 0.9393
8 -20 8 0.1077 8.0281 -19.9731 7.9627 -0.4165 0.3181 -0.8392
-14 -12 6 0.0242 -13.9910 -11.9932 6.0321 0.7841 -0.6151 -0.2271

loop_
_geom_angle_atom_site_label_1
_geom_angle_atom_site_label_2
_geom_angle_atom_site_label_3
_geom_angle
C2 P C1 99.66(7)
C2 P C3 101.13(7)
C1 P C3 101.46(7)
N1 Si1 C10 103.33(7)
N1 Si1 C11 111.07(9)
C10 Si1 C11 111.27(9)
N1 Si1 C12 112.29(9)
C10 Si1 C12 110.17(9)
C11 Si1 C12 108.67(10)
N2 Si2 C20 110.44(8)
N2 Si2 C21 111.96(8)
C20 Si2 C21 109.99(9)
N2 Si2 C19 103.55(8)
C20 Si2 C19 110.79(9)
C21 Si2 C19 109.96(10)
N3 Si3 C28 103.30(8)
N3 Si3 C29 111.25(8)
C28 Si3 C29 110.72(10)
N3 Si3 C30 111.33(9)
C28 Si3 C30 111.04(10)
C29 Si3 C30 109.12(11)
C5 N1 Si1 131.29(11)
C5 N1 H1 114.4(15)
Si1 N1 H1 113.6(15)
C14 N2 Si2 132.20(11)
C14 N2 H2 113.8(14)
Si2 N2 H2 113.3(14)
C23 N3 Si3 132.45(11)
C23 N3 H3 113.8(15)
Si3 N3 H3 112.4(14)
C4 C1 P 108.33(9)
C4 C1 H1A 112.3(10)
P C1 H1A 107.9(10)
C4 C1 H1B 112.0(10)
P C1 H1B 108.7(10)
H1A C1 H1B 107.6(14)
C13 C2 P 110.26(10)
C13 C2 H2A 111.5(10)
P C2 H2A 108.0(10)
C13 C2 H2B 111.4(10)
P C2 H2B 107.6(10)
H2A C2 H2B 107.9(14)
C22 C3 P 108.08(9)
C22 C3 H3A 111.3(11)
P C3 H3A 109.1(11)
C22 C3 H3B 113.0(11)
P C3 H3B 106.7(11)
H3A C3 H3B 108.4(15)
C9 C4 C5 118.75(13)
C9 C4 C1 120.02(13)
C5 C4 C1 121.17(13)
N1 C5 C6 120.73(13)
N1 C5 C4 120.73(13)
C6 C5 C4 118.54(13)
C7 C6 C5 121.38(14)
C7 C6 H6 118.8(12)
C5 C6 H6 119.8(12)
C6 C7 C8 120.44(14)
C6 C7 H7 118.8(12)
C8 C7 H7 120.8(11)
C7 C8 C9 118.61(14)
C7 C8 H8 120.8(11)
C9 C8 H8 120.5(11)
C8 C9 C4 122.24(14)
C8 C9 H9 120.3(11)
C4 C9 H9 117.5(11)
Si1 C10 H10A 109.5
Si1 C10 H10B 109.5
H10A C10 H10B 109.5
Si1 C10 H10C 109.5
H10A C10 H10C 109.5
H10B C10 H10C 109.5
Si1 C11 H11A 109.5
Si1 C11 H11B 109.5
H11A C11 H11B 109.5
Si1 C11 H11C 109.5
H11A C11 H11C 109.5
H11B C11 H11C 109.5
Si1 C12 H12A 109.5
Si1 C12 H12B 109.5
H12A C12 H12B 109.5
Si1 C12 H12C 109.5
H12A C12 H12C 109.5
H12B C12 H12C 109.5
C18 C13 C14 119.15(13)
C18 C13 C2 120.13(13)
C14 C13 C2 120.71(12)
N2 C14 C15 121.30(13)
N2 C14 C13 119.94(13)
C15 C14 C13 118.76(13)
C16 C15 C14 120.84(14)
C16 C15 H15 118.3(11)
C14 C15 H15 120.8(11)
C17 C16 C15 120.53(15)
C17 C16 H16 119.3(12)
C15 C16 H16 120.1(12)
C16 C17 C18 119.16(14)
C16 C17 H17 120.4(12)
C18 C17 H17 120.5(12)
C17 C18 C13 121.52(14)
C17 C18 H18 121.4(11)
C13 C18 H18 117.1(11)
Si2 C19 H19A 109.5
Si2 C19 H19B 109.5
H19A C19 H19B 109.5
Si2 C19 H19C 109.5
H19A C19 H19C 109.5
H19B C19 H19C 109.5
Si2 C20 H20A 109.5
Si2 C20 H20B 109.5
H20A C20 H20B 109.5
Si2 C20 H20C 109.5
H20A C20 H20C 109.5
H20B C20 H20C 109.5
Si2 C21 H21A 109.5
Si2 C21 H21B 109.5
H21A C21 H21B 109.5
Si2 C21 H21C 109.5
H21A C21 H21C 109.5
H21B C21 H21C 109.5
C27 C22 C23 119.06(13)
C27 C22 C3 119.69(13)
C23 C22 C3 121.15(13)
N3 C23 C24 121.01(13)
N3 C23 C22 120.67(13)
C24 C23 C22 118.32(13)
C25 C24 C23 121.09(14)
C25 C24 H24 121.0(11)
C23 C24 H24 117.9(11)
C26 C25 C24 120.83(15)
C26 C25 H25 121.8(12)
C24 C25 H25 117.4(12)
C25 C26 C27 118.67(15)
C25 C26 H26 119.9(12)
C27 C26 H26 121.4(12)
C26 C27 C22 122.02(15)
C26 C27 H27 120.2(12)
C22 C27 H27 117.7(12)
Si3 C28 H28A 109.5
Si3 C28 H28B 109.5
H28A C28 H28B 109.5
Si3 C28 H28C 109.5
H28A C28 H28C 109.5
H28B C28 H28C 109.5
Si3 C29 H29A 109.5
Si3 C29 H29B 109.5
H29A C29 H29B 109.5
Si3 C29 H29C 109.5
H29A C29 H29C 109.5
H29B C29 H29C 109.5
Si3 C30 H30A 109.5
Si3 C30 H30B 109.5
H30A C30 H30B 109.5
Si3 C30 H30C 109.5
H30A C30 H30C 109.5
H30B C30 H30C 109.5

loop_
_geom_bond_atom_site_label_1
_geom_bond_atom_site_label_2
_geom_bond_distance
P C2 1.8532(14)
P C1 1.8542(15)
P C3 1.8576(14)
Si1 N1 1.7376(14)
Si1 C10 1.8550(18)
Si1 C11 1.8608(19)
Si1 C12 1.8610(19)
Si2 N2 1.7306(13)
Si2 C20 1.8562(18)
Si2 C21 1.859(2)
Si2 C19 1.8594(18)
Si3 N3 1.7428(14)
Si3 C28 1.8578(19)
Si3 C29 1.861(2)
Si3 C30 1.863(2)
N1 C5 1.3924(19)
N1 H1 0.76(2)
N2 C14 1.3937(18)
N2 H2 0.80(2)
N3 C23 1.3931(19)
N3 H3 0.79(2)
C1 C4 1.5045(19)
C1 H1A 0.978(18)
C1 H1B 0.989(18)
C2 C13 1.5024(19)
C2 H2A 0.976(18)
C2 H2B 0.970(18)
C3 C22 1.503(2)
C3 H3A 0.966(18)
C3 H3B 0.953(18)
C4 C9 1.392(2)
C4 C5 1.4140(19)
C5 C6 1.400(2)
C6 C7 1.385(2)
C6 H6 0.938(19)
C7 C8 1.385(2)
C7 H7 0.951(19)
C8 C9 1.391(2)
C8 H8 0.984(19)
C9 H9 0.963(18)
C10 H10A 0.944(12)
C10 H10B 0.944(11)
C10 H10C 0.944(11)
C11 H11A 0.937(12)
C11 H11B 0.937(12)
C11 H11C 0.937(12)
C12 H12A 0.945(13)
C12 H12B 0.945(13)
C12 H12C 0.945(13)
C13 C18 1.388(2)
C13 C14 1.414(2)
C14 C15 1.397(2)
C15 C16 1.385(2)
C15 H15 0.956(19)
C16 C17 1.383(2)
C16 H16 0.94(2)
C17 C18 1.387(2)
C17 H17 0.97(2)
C18 H18 0.958(19)
C19 H19A 0.969(13)
C19 H19B 0.969(12)
C19 H19C 0.969(13)
C20 H20A 0.940(12)
C20 H20B 0.940(12)
C20 H20C 0.940(12)
C21 H21A 0.953(12)
C21 H21B 0.953(12)
C21 H21C 0.953(12)
C22 C27 1.390(2)
C22 C23 1.420(2)
C23 C24 1.399(2)
C24 C25 1.386(2)
C24 H24 0.946(19)
C25 C26 1.382(2)
C25 H25 0.92(2)
C26 C27 1.389(2)
C26 H26 0.97(2)
C27 H27 0.924(19)
C28 H28A 0.934(12)
C28 H28B 0.934(12)
C28 H28C 0.934(12)
C29 H29A 0.913(13)
C29 H29B 0.913(13)
C29 H29C 0.913(13)
C30 H30A 0.965(14)
C30 H30B 0.965(14)
C30 H30C 0.965(14)

loop_
_geom_torsion_atom_site_label_1
_geom_torsion_atom_site_label_2
_geom_torsion_atom_site_label_3
_geom_torsion_atom_site_label_4
_geom_torsion
C10 Si1 N1 C5 -176.80(15)
C11 Si1 N1 C5 63.81(18)
C12 Si1 N1 C5 -58.12(18)
C20 Si2 N2 C14 57.21(18)
C21 Si2 N2 C14 -65.72(18)
C19 Si2 N2 C14 175.86(16)
C28 Si3 N3 C23 179.44(15)
C29 Si3 N3 C23 60.62(17)
C30 Si3 N3 C23 -61.33(18)
C2 P C1 C4 -79.63(11)
C3 P C1 C4 176.82(10)
C1 P C2 C13 176.62(10)
C3 P C2 C13 -79.55(11)
C2 P C3 C22 178.52(10)
C1 P C3 C22 -79.10(11)
P C1 C4 C9 97.61(14)
P C1 C4 C5 -79.74(14)
Si1 N1 C5 C6 0.3(2)
Si1 N1 C5 C4 -179.67(12)
C9 C4 C5 N1 -178.12(14)
C1 C4 C5 N1 -0.7(2)
C9 C4 C5 C6 1.9(2)
C1 C4 C5 C6 179.28(13)
N1 C5 C6 C7 179.11(15)
C4 C5 C6 C7 -0.9(2)
C5 C6 C7 C8 -0.6(3)
C6 C7 C8 C9 1.0(2)
C7 C8 C9 C4 0.1(2)
C5 C4 C9 C8 -1.5(2)
C1 C4 C9 C8 -178.93(14)
P C2 C13 C18 108.71(14)
P C2 C13 C14 -70.00(15)
Si2 N2 C14 C15 4.8(2)
Si2 N2 C14 C13 -174.66(12)
C18 C13 C14 N2 177.40(15)
C2 C13 C14 N2 -3.9(2)
C18 C13 C14 C15 -2.1(2)
C2 C13 C14 C15 176.67(14)
N2 C14 C15 C16 -178.33(15)
C13 C14 C15 C16 1.1(2)
C14 C15 C16 C17 0.7(3)
C15 C16 C17 C18 -1.5(3)
C16 C17 C18 C13 0.5(3)
C14 C13 C18 C17 1.3(2)
C2 C13 C18 C17 -177.46(15)
P C3 C22 C27 102.70(13)
P C3 C22 C23 -73.54(15)
Si3 N3 C23 C24 -5.3(2)
Si3 N3 C23 C22 174.93(11)
C27 C22 C23 N3 178.90(13)
C3 C22 C23 N3 -4.8(2)
C27 C22 C23 C24 -0.9(2)
C3 C22 C23 C24 175.36(13)
N3 C23 C24 C25 -179.27(14)
C22 C23 C24 C25 0.5(2)
C23 C24 C25 C26 0.2(2)
C24 C25 C26 C27 -0.6(3)
C25 C26 C27 C22 0.2(2)
C23 C22 C27 C26 0.6(2)
C3 C22 C27 C26 -175.75(14)
